data_7111966
loop_
_publ_author_name
'Li, Gui-Lian'
'Liu, Guang-Zhen'
'Ma, Lu-Fang'
'Xin, Ling-Yun'
'Li, Xiao-Ling'
'Wang, Li-Ya'

_publ_section_title
;
 Crystallographic determination of solid-state structural transformations
 in a dynamic metal--organic framework
;
_journal_issue 20
_journal_name_full 'Chemical Communications'
_journal_page_first 2615
_journal_page_last 2617
_journal_paper_doi 10.1039/c3cc49106d
_journal_volume 50
_journal_year 2014
_chemical_formula_sum 'C20 H15 I N3 O7.5 Zn1.5'
_chemical_formula_weight 642.31
_chemical_name_systematic
;

 ?

;
_space_group_IT_number 15
_symmetry_cell_setting monoclinic
_symmetry_space_group_name_Hall '-C 2yc'
_symmetry_space_group_name_H-M 'C 1 2/c 1'
_atom_sites_solution_hydrogens geom
_atom_sites_solution_primary direct
_atom_sites_solution_secondary difmap
_audit_creation_method SHELXL-97
_cell_angle_alpha 90.00
_cell_angle_beta 124.098(5)
_cell_angle_gamma 90.00
_cell_formula_units_Z 8
_cell_length_a 16.291(7)
_cell_length_b 24.684(11)
_cell_length_c 13.435(6)
_cell_measurement_reflns_used 3705
_cell_measurement_temperature 296(2)
_cell_measurement_theta_max 23.76
_cell_measurement_theta_min 2.46
_cell_volume 4474(3)
_computing_cell_refinement 'Bruker SMART'
_computing_data_collection 'Bruker SMART'
_computing_data_reduction 'Bruker SAINT'
_computing_molecular_graphics 'Bruker SHELXTL'
_computing_publication_material 'Bruker SHELXTL'
_computing_structure_refinement 'SHELXL-97 (Sheldrick, 1997)'
_computing_structure_solution 'SHELXS-97 (Sheldrick, 1990)'
_diffrn_ambient_temperature 296(2)
_diffrn_measured_fraction_theta_full 0.999
_diffrn_measured_fraction_theta_max 0.999
_diffrn_measurement_device_type 'CCD area detector'
_diffrn_measurement_method 'phi and omega scans'
_diffrn_radiation_monochromator graphite
_diffrn_radiation_source 'fine-focus sealed tube'
_diffrn_radiation_type MoK\a
_diffrn_radiation_wavelength 0.71073
_diffrn_reflns_av_R_equivalents 0.0541
_diffrn_reflns_av_sigmaI/netI 0.0516
_diffrn_reflns_limit_h_max 19
_diffrn_reflns_limit_h_min -19
_diffrn_reflns_limit_k_max 29
_diffrn_reflns_limit_k_min -29
_diffrn_reflns_limit_l_max 16
_diffrn_reflns_limit_l_min -16
_diffrn_reflns_number 16323
_diffrn_reflns_theta_full 25.50
_diffrn_reflns_theta_max 25.50
_diffrn_reflns_theta_min 2.46
_diffrn_standards_number 0
_exptl_absorpt_coefficient_mu 3.051
_exptl_absorpt_correction_T_max 0.6250
_exptl_absorpt_correction_T_min 0.4418
_exptl_absorpt_correction_type multi-scan
_exptl_absorpt_process_details sadabs
_exptl_crystal_colour purple
_exptl_crystal_density_diffrn 1.907
_exptl_crystal_density_method 'not measured'
_exptl_crystal_description block
_exptl_crystal_F_000 2512
_exptl_crystal_size_max 0.30
_exptl_crystal_size_mid 0.22
_exptl_crystal_size_min 0.15
_refine_diff_density_max 0.903
_refine_diff_density_min -1.928
_refine_diff_density_rms 0.133
_refine_ls_extinction_method none
_refine_ls_goodness_of_fit_ref 1.072
_refine_ls_hydrogen_treatment constr
_refine_ls_matrix_type full
_refine_ls_number_parameters 312
_refine_ls_number_reflns 4156
_refine_ls_number_restraints 0
_refine_ls_restrained_S_all 1.072
_refine_ls_R_factor_all 0.0908
_refine_ls_R_factor_gt 0.0607
_refine_ls_shift/su_max 0.001
_refine_ls_shift/su_mean 0.000
_refine_ls_structure_factor_coef Fsqd
_refine_ls_weighting_details 'calc w=1/[\s^2^(Fo^2^)+(0.0712P)^2^+48.9847P] where P=(Fo^2^+2Fc^2^)/3'
_refine_ls_weighting_scheme calc
_refine_ls_wR_factor_gt 0.1581
_refine_ls_wR_factor_ref 0.1752
_reflns_number_gt 2971
_reflns_number_total 4156
_reflns_threshold_expression >2sigma(I)
_cod_data_source_file c3cc49106d.txt
_cod_data_source_block d
_cod_depositor_comments
;
The following automatic conversions were performed:

'_symmetry_cell_setting' value 'Monoclinic' changed to 'monoclinic'
according to the built-in table from CIF Core dictionary named
'cif_core.dic' version 2.4.1 from 2010-06-29.

Automatic conversion script
Id: cif_fix_values 2281 2013-09-26 08:29:07Z andrius 
;
_cod_original_sg_symbol_H-M C2/c
_cod_original_formula_sum 'C20 H15 I N3 O7.50 Zn1.50'
_cod_database_code 7111966

loop_
_symmetry_equiv_pos_as_xyz
'x, y, z'
'-x, y, -z+1/2'
'x+1/2, y+1/2, z'
'-x+1/2, y+1/2, -z+1/2'
'-x, -y, -z'
'x, -y, z-1/2'
'-x+1/2, -y+1/2, -z'
'x+1/2, -y+1/2, z-1/2'

loop_
_atom_site_label
_atom_site_type_symbol
_atom_site_fract_x
_atom_site_fract_y
_atom_site_fract_z
_atom_site_U_iso_or_equiv
_atom_site_adp_type
_atom_site_occupancy
_atom_site_symmetry_multiplicity
_atom_site_calc_flag
_atom_site_refinement_flags
_atom_site_disorder_group
I1 I 0.5331(6) 0.4980(3) 0.3619(9) 0.369(9) Uani 0.436(9) 1 d P 1
I2 I 0.4342(2) 0.50296(10) 0.1333(2) 0.0934(11) Uani 0.564(9) 1 d P 2
Zn1 Zn 0.0000 0.5000 0.0000 0.0257(3) Uani 1 2 d S .
Zn2 Zn -0.17491(6) 0.55238(3) -0.27097(7) 0.0293(2) Uani 1 1 d . .
O1 O 0.2361(4) 0.5634(2) -0.0564(4) 0.0441(13) Uani 1 1 d . .
O2 O 0.1200(4) 0.6223(2) -0.0895(5) 0.0557(15) Uani 1 1 d . .
O3 O 0.1509(4) 0.5298(2) 0.0835(4) 0.0365(11) Uani 1 1 d . .
O4 O 0.2508(4) 0.5129(2) 0.2803(5) 0.0431(13) Uani 1 1 d . .
O5 O 0.4690(7) 0.6568(4) 0.5361(7) 0.114(3) Uani 1 1 d . .
O6 O 0.5180(6) 0.7164(3) 0.4703(7) 0.099(3) Uani 1 1 d . .
O7 O -0.0402(3) 0.53897(18) -0.1544(4) 0.0315(10) Uani 1 1 d . .
H7D H -0.0015 0.5620 -0.1547 0.04(2) Uiso 1 1 d R .
O8 O 0.5000 0.2032(4) 0.7500 0.075(3) Uani 1 2 d S .
H1W H 0.4636 0.1831 0.6895 0.07(3) Uiso 1 1 d R .
N1 N 0.4681(6) 0.6778(3) 0.4550(6) 0.0558(19) Uani 1 1 d . .
N2 N -0.0403(4) 0.5710(2) 0.0592(5) 0.0325(13) Uani 1 1 d . .
N3 N -0.2628(4) 0.8844(2) 0.2356(5) 0.0357(14) Uani 1 1 d . .
C1 C 0.2683(5) 0.6180(3) 0.1042(6) 0.0309(15) Uani 1 1 d . .
C2 C 0.2815(5) 0.5903(3) 0.2035(6) 0.0286(14) Uani 1 1 d . .
C3 C 0.3490(5) 0.6096(3) 0.3183(6) 0.0361(16) Uani 1 1 d . .
H3 H 0.3598 0.5908 0.3846 0.043 Uiso 1 1 calc R .
C4 C 0.4001(6) 0.6567(3) 0.3343(7) 0.0387(17) Uani 1 1 d . .
C5 C 0.3885(6) 0.6854(3) 0.2393(7) 0.0450(19) Uani 1 1 d . .
H5 H 0.4245 0.7168 0.2520 0.054 Uiso 1 1 calc R .
C6 C 0.3213(6) 0.6659(3) 0.1241(7) 0.0425(18) Uani 1 1 d . .
H6 H 0.3113 0.6852 0.0586 0.051 Uiso 1 1 calc R .
C7 C 0.2005(6) 0.5997(3) -0.0234(6) 0.0359(17) Uani 1 1 d . .
C8 C 0.2215(5) 0.5404(3) 0.1854(6) 0.0302(15) Uani 1 1 d . .
C9 C -0.0207(6) 0.6216(3) 0.0459(6) 0.0347(16) Uani 1 1 d . .
H9A H 0.0180 0.6270 0.0158 0.042 Uiso 1 1 calc R .
C10 C -0.0540(6) 0.6663(3) 0.0736(7) 0.0384(17) Uani 1 1 d . .
H10 H -0.0384 0.7010 0.0620 0.046 Uiso 1 1 calc R .
C11 C -0.1125(6) 0.6590(3) 0.1200(6) 0.0373(17) Uani 1 1 d . .
C12 C -0.1327(6) 0.6057(3) 0.1333(7) 0.0396(17) Uani 1 1 d . .
H12 H -0.1710 0.5987 0.1634 0.047 Uiso 1 1 calc R .
C13 C -0.0969(6) 0.5636(3) 0.1028(7) 0.0377(17) Uani 1 1 d . .
H13 H -0.1119 0.5284 0.1123 0.045 Uiso 1 1 calc R .
C14 C -0.1512(6) 0.7033(3) 0.1547(7) 0.0432(18) Uani 1 1 d . .
H14 H -0.1910 0.6935 0.1812 0.052 Uiso 1 1 calc R .
C15 C -0.1361(6) 0.7552(3) 0.1523(7) 0.0428(18) Uani 1 1 d . .
H15 H -0.0945 0.7653 0.1286 0.051 Uiso 1 1 calc R .
C16 C -0.2054(6) 0.8930(3) 0.1959(7) 0.0453(19) Uani 1 1 d . .
H16 H -0.1929 0.9286 0.1858 0.054 Uiso 1 1 calc R .
C17 C -0.1634(6) 0.8523(3) 0.1690(8) 0.048(2) Uani 1 1 d . .
H17 H -0.1245 0.8608 0.1405 0.057 Uiso 1 1 calc R .
C18 C -0.1788(5) 0.7992(3) 0.1840(6) 0.0362(16) Uani 1 1 d . .
C19 C -0.2373(7) 0.7896(3) 0.2280(8) 0.050(2) Uani 1 1 d . .
H19 H -0.2489 0.7544 0.2417 0.060 Uiso 1 1 calc R .
C20 C -0.2777(6) 0.8329(3) 0.2509(8) 0.048(2) Uani 1 1 d . .
H20 H -0.3177 0.8257 0.2786 0.057 Uiso 1 1 calc R .

loop_
_atom_site_aniso_label
_atom_site_aniso_U_11
_atom_site_aniso_U_22
_atom_site_aniso_U_33
_atom_site_aniso_U_23
_atom_site_aniso_U_13
_atom_site_aniso_U_12
I1 0.102(4) 0.193(5) 0.67(2) -0.137(7) 0.131(6) -0.013(3)
I2 0.0659(13) 0.1052(15) 0.1045(19) 0.0171(10) 0.0450(10) -0.0120(9)
Zn1 0.0325(6) 0.0233(5) 0.0251(6) -0.0003(4) 0.0184(5) 0.0008(4)
Zn2 0.0366(5) 0.0273(4) 0.0288(4) 0.0027(3) 0.0213(4) 0.0049(3)
O1 0.054(3) 0.051(3) 0.034(3) -0.010(2) 0.028(3) -0.003(3)
O2 0.054(4) 0.055(4) 0.042(3) 0.007(3) 0.016(3) 0.005(3)
O3 0.038(3) 0.043(3) 0.027(3) -0.007(2) 0.018(2) -0.016(2)
O4 0.050(3) 0.039(3) 0.038(3) 0.006(2) 0.023(3) -0.007(2)
O5 0.131(8) 0.159(9) 0.053(5) -0.044(5) 0.051(5) -0.079(7)
O6 0.100(6) 0.096(6) 0.072(5) -0.038(4) 0.032(5) -0.058(5)
O7 0.034(3) 0.036(3) 0.031(3) 0.007(2) 0.021(2) 0.001(2)
O8 0.077(7) 0.040(5) 0.077(7) 0.000 0.025(6) 0.000
N1 0.061(5) 0.067(5) 0.043(4) -0.024(4) 0.031(4) -0.026(4)
N2 0.045(4) 0.028(3) 0.035(3) -0.001(2) 0.029(3) 0.005(3)
N3 0.043(4) 0.034(3) 0.036(3) 0.001(3) 0.026(3) 0.008(3)
C1 0.036(4) 0.028(3) 0.037(4) -0.007(3) 0.026(3) -0.003(3)
C2 0.035(4) 0.029(3) 0.028(3) -0.002(3) 0.022(3) -0.003(3)
C3 0.038(4) 0.043(4) 0.029(4) -0.005(3) 0.020(3) -0.004(3)
C4 0.042(4) 0.040(4) 0.040(4) -0.021(3) 0.027(4) -0.012(3)
C5 0.052(5) 0.036(4) 0.053(5) -0.013(4) 0.033(4) -0.014(4)
C6 0.052(5) 0.037(4) 0.046(4) -0.003(3) 0.032(4) -0.011(4)
C7 0.045(4) 0.038(4) 0.027(4) 0.000(3) 0.022(4) -0.013(3)
C8 0.039(4) 0.026(3) 0.037(4) -0.005(3) 0.028(4) 0.000(3)
C9 0.051(4) 0.032(4) 0.036(4) -0.004(3) 0.033(4) -0.003(3)
C10 0.051(5) 0.027(4) 0.041(4) -0.004(3) 0.029(4) -0.002(3)
C11 0.047(5) 0.035(4) 0.035(4) 0.001(3) 0.026(4) 0.010(3)
C12 0.048(4) 0.038(4) 0.047(4) 0.003(3) 0.035(4) 0.004(3)
C13 0.053(5) 0.029(4) 0.046(4) 0.000(3) 0.037(4) 0.001(3)
C14 0.049(5) 0.039(4) 0.054(5) -0.001(4) 0.036(4) 0.006(4)
C15 0.051(5) 0.036(4) 0.053(5) 0.001(3) 0.036(4) 0.008(3)
C16 0.057(5) 0.034(4) 0.058(5) -0.002(4) 0.040(5) 0.004(4)
C17 0.058(5) 0.037(4) 0.073(6) -0.006(4) 0.052(5) 0.000(4)
C18 0.038(4) 0.039(4) 0.037(4) -0.004(3) 0.024(3) 0.010(3)
C19 0.072(6) 0.027(4) 0.068(6) 0.001(4) 0.050(5) 0.004(4)
C20 0.061(5) 0.043(4) 0.060(5) 0.006(4) 0.047(5) 0.009(4)

loop_
_atom_type_symbol
_atom_type_description
_atom_type_scat_dispersion_real
_atom_type_scat_dispersion_imag
_atom_type_scat_source
C C 0.0033 0.0016 'International Tables Vol C Tables 4.2.6.8 and 6.1.1.4'
H H 0.0000 0.0000 'International Tables Vol C Tables 4.2.6.8 and 6.1.1.4'
N N 0.0061 0.0033 'International Tables Vol C Tables 4.2.6.8 and 6.1.1.4'
O O 0.0106 0.0060 'International Tables Vol C Tables 4.2.6.8 and 6.1.1.4'
Zn Zn 0.2839 1.4301 'International Tables Vol C Tables 4.2.6.8 and 6.1.1.4'
I I -0.4742 1.8119 'International Tables Vol C Tables 4.2.6.8 and 6.1.1.4'

loop_
_geom_angle_atom_site_label_1
_geom_angle_atom_site_label_2
_geom_angle_atom_site_label_3
_geom_angle
_geom_angle_site_symmetry_1
_geom_angle_site_symmetry_3
O7 Zn1 O7 180.0(2) 5_565 .
O7 Zn1 N2 89.91(19) 5_565 .
O7 Zn1 N2 90.09(19) . .
O7 Zn1 N2 90.09(19) 5_565 5_565
O7 Zn1 N2 89.91(19) . 5_565
N2 Zn1 N2 180.000(1) . 5_565
O7 Zn1 O3 90.55(18) 5_565 .
O7 Zn1 O3 89.45(18) . .
N2 Zn1 O3 91.4(2) . .
N2 Zn1 O3 88.6(2) 5_565 .
O7 Zn1 O3 89.45(18) 5_565 5_565
O7 Zn1 O3 90.55(18) . 5_565
N2 Zn1 O3 88.6(2) . 5_565
N2 Zn1 O3 91.4(2) 5_565 5_565
O3 Zn1 O3 180.0 . 5_565
O7 Zn2 O1 126.3(2) . 2_554
O7 Zn2 O4 107.7(2) . 5_565
O1 Zn2 O4 98.7(2) 2_554 5_565
O7 Zn2 N3 116.0(2) . 7_465
O1 Zn2 N3 100.3(2) 2_554 7_465
O4 Zn2 N3 105.0(2) 5_565 7_465
C7 O1 Zn2 118.6(5) . 2_554
C8 O3 Zn1 136.8(4) . .
C8 O4 Zn2 119.7(5) . 5_565
Zn2 O7 Zn1 119.4(2) . .
Zn2 O7 H7D 113.7 . .
Zn1 O7 H7D 120.4 . .
O6 N1 O5 122.0(8) . .
O6 N1 C4 119.8(8) . .
O5 N1 C4 118.1(7) . .
C9 N2 C13 117.3(6) . .
C9 N2 Zn1 124.4(4) . .
C13 N2 Zn1 118.0(4) . .
C16 N3 C20 116.4(6) . .
C16 N3 Zn2 121.4(5) . 7_465
C20 N3 Zn2 122.1(5) . 7_465
C6 C1 C2 118.7(6) . .
C6 C1 C7 117.0(6) . .
C2 C1 C7 124.3(6) . .
C3 C2 C1 119.6(6) . .
C3 C2 C8 120.0(6) . .
C1 C2 C8 120.4(6) . .
C4 C3 C2 119.9(7) . .
C4 C3 H3 120.0 . .
C2 C3 H3 120.0 . .
C3 C4 C5 122.3(7) . .
C3 C4 N1 119.6(7) . .
C5 C4 N1 118.1(7) . .
C4 C5 C6 117.9(7) . .
C4 C5 H5 121.0 . .
C6 C5 H5 121.0 . .
C5 C6 C1 121.5(7) . .
C5 C6 H6 119.3 . .
C1 C6 H6 119.3 . .
O2 C7 O1 125.2(7) . .
O2 C7 C1 119.6(7) . .
O1 C7 C1 115.0(7) . .
O3 C8 O4 126.5(6) . .
O3 C8 C2 118.2(6) . .
O4 C8 C2 115.3(6) . .
N2 C9 C10 124.1(6) . .
N2 C9 H9A 117.9 . .
C10 C9 H9A 117.9 . .
C9 C10 C11 118.9(7) . .
C9 C10 H10 120.6 . .
C11 C10 H10 120.6 . .
C12 C11 C10 116.4(6) . .
C12 C11 C14 119.3(7) . .
C10 C11 C14 124.2(7) . .
C13 C12 C11 120.7(7) . .
C13 C12 H12 119.7 . .
C11 C12 H12 119.7 . .
N2 C13 C12 122.5(6) . .
N2 C13 H13 118.7 . .
C12 C13 H13 118.7 . .
C15 C14 C11 127.1(7) . .
C15 C14 H14 116.4 . .
C11 C14 H14 116.4 . .
C14 C15 C18 126.0(7) . .
C14 C15 H15 117.0 . .
C18 C15 H15 117.0 . .
N3 C16 C17 123.8(7) . .
N3 C16 H16 118.1 . .
C17 C16 H16 118.1 . .
C18 C17 C16 120.2(7) . .
C18 C17 H17 119.9 . .
C16 C17 H17 119.9 . .
C17 C18 C19 116.6(6) . .
C17 C18 C15 120.5(7) . .
C19 C18 C15 122.9(7) . .
C20 C19 C18 119.3(7) . .
C20 C19 H19 120.3 . .
C18 C19 H19 120.3 . .
N3 C20 C19 123.6(7) . .
N3 C20 H20 118.2 . .
C19 C20 H20 118.2 . .

loop_
_geom_bond_atom_site_label_1
_geom_bond_atom_site_label_2
_geom_bond_distance
_geom_bond_site_symmetry_2
I1 I1 2.56(2) 2_655
I2 I2 2.625(5) 2_655
Zn1 O7 2.033(4) 5_565
Zn1 O7 2.033(4) .
Zn1 N2 2.172(5) .
Zn1 N2 2.172(5) 5_565
Zn1 O3 2.180(5) .
Zn1 O3 2.180(5) 5_565
Zn2 O7 1.878(5) .
Zn2 O1 1.964(5) 2_554
Zn2 O4 1.992(5) 5_565
Zn2 N3 2.058(6) 7_465
O1 C7 1.275(9) .
O1 Zn2 1.964(5) 2_554
O2 C7 1.232(9) .
O3 C8 1.224(8) .
O4 C8 1.277(8) .
O4 Zn2 1.992(5) 5_565
O5 N1 1.199(10) .
O6 N1 1.194(10) .
O7 H7D 0.8500 .
O8 H1W 0.8471 .
N1 C4 1.455(10) .
N2 C9 1.326(9) .
N2 C13 1.354(9) .
N3 C16 1.328(9) .
N3 C20 1.332(9) .
N3 Zn2 2.058(6) 7_465
C1 C6 1.400(10) .
C1 C2 1.403(9) .
C1 C7 1.496(10) .
C2 C3 1.384(9) .
C2 C8 1.506(9) .
C3 C4 1.373(10) .
C3 H3 0.9300 .
C4 C5 1.377(11) .
C5 C6 1.387(11) .
C5 H5 0.9300 .
C6 H6 0.9300 .
C9 C10 1.371(10) .
C9 H9A 0.9300 .
C10 C11 1.412(10) .
C10 H10 0.9300 .
C11 C12 1.392(10) .
C11 C14 1.463(10) .
C12 C13 1.363(10) .
C12 H12 0.9300 .
C13 H13 0.9300 .
C14 C15 1.309(11) .
C14 H14 0.9300 .
C15 C18 1.474(9) .
C15 H15 0.9300 .
C16 C17 1.372(10) .
C16 H16 0.9300 .
C17 C18 1.371(10) .
C17 H17 0.9300 .
C18 C19 1.395(11) .
C19 C20 1.378(11) .
C19 H19 0.9300 .
C20 H20 0.9300 .

loop_
_geom_hbond_atom_site_label_D
_geom_hbond_atom_site_label_H
_geom_hbond_atom_site_label_A
_geom_hbond_distance_DH
_geom_hbond_distance_HA
_geom_hbond_distance_DA
_geom_hbond_angle_DHA
_geom_hbond_site_symmetry_A
O8 H1W O2 0.85 1.96 2.779(9) 161.3 4_545
O7 H7D O2 0.85 2.23 3.041(8) 160.5 .

loop_
_geom_torsion_atom_site_label_1
_geom_torsion_atom_site_label_2
_geom_torsion_atom_site_label_3
_geom_torsion_atom_site_label_4
_geom_torsion
_geom_torsion_site_symmetry_1
O7 Zn1 O3 C8 -26.9(7) 5_565
O7 Zn1 O3 C8 153.1(7) .
N2 Zn1 O3 C8 63.0(7) .
N2 Zn1 O3 C8 -117.0(7) 5_565
O3 Zn1 O3 C8 -146(49) 5_565
O1 Zn2 O7 Zn1 -155.6(2) 2_554
O4 Zn2 O7 Zn1 -40.1(3) 5_565
N3 Zn2 O7 Zn1 77.2(3) 7_465
O7 Zn1 O7 Zn2 84(26) 5_565
N2 Zn1 O7 Zn2 -70.6(3) .
N2 Zn1 O7 Zn2 109.4(3) 5_565
O3 Zn1 O7 Zn2 -162.0(3) .
O3 Zn1 O7 Zn2 18.0(3) 5_565
O7 Zn1 N2 C9 138.8(6) 5_565
O7 Zn1 N2 C9 -41.2(6) .
N2 Zn1 N2 C9 -117(22) 5_565
O3 Zn1 N2 C9 48.2(6) .
O3 Zn1 N2 C9 -131.8(6) 5_565
O7 Zn1 N2 C13 -47.5(5) 5_565
O7 Zn1 N2 C13 132.5(5) .
N2 Zn1 N2 C13 56(23) 5_565
O3 Zn1 N2 C13 -138.0(5) .
O3 Zn1 N2 C13 42.0(5) 5_565
C6 C1 C2 C3 -2.6(10) .
C7 C1 C2 C3 177.5(7) .
C6 C1 C2 C8 176.5(6) .
C7 C1 C2 C8 -3.5(10) .
C1 C2 C3 C4 2.3(10) .
C8 C2 C3 C4 -176.8(6) .
C2 C3 C4 C5 -1.6(11) .
C2 C3 C4 N1 177.7(7) .
O6 N1 C4 C3 174.6(9) .
O5 N1 C4 C3 -8.6(13) .
O6 N1 C4 C5 -6.1(13) .
O5 N1 C4 C5 170.7(9) .
C3 C4 C5 C6 1.1(12) .
N1 C4 C5 C6 -178.2(7) .
C4 C5 C6 C1 -1.5(12) .
C2 C1 C6 C5 2.2(11) .
C7 C1 C6 C5 -177.9(7) .
Zn2 O1 C7 O2 13.9(10) 2_554
Zn2 O1 C7 C1 -161.0(4) 2_554
C6 C1 C7 O2 -76.9(9) .
C2 C1 C7 O2 103.0(8) .
C6 C1 C7 O1 98.4(8) .
C2 C1 C7 O1 -81.7(8) .
Zn1 O3 C8 O4 40.8(11) .
Zn1 O3 C8 C2 -139.4(5) .
Zn2 O4 C8 O3 -2.9(9) 5_565
Zn2 O4 C8 C2 177.3(4) 5_565
C3 C2 C8 O3 167.3(6) .
C1 C2 C8 O3 -11.7(9) .
C3 C2 C8 O4 -12.8(9) .
C1 C2 C8 O4 168.1(6) .
C13 N2 C9 C10 0.1(11) .
Zn1 N2 C9 C10 173.9(6) .
N2 C9 C10 C11 0.4(12) .
C9 C10 C11 C12 -0.5(11) .
C9 C10 C11 C14 179.0(7) .
C10 C11 C12 C13 0.1(11) .
C14 C11 C12 C13 -179.4(7) .
C9 N2 C13 C12 -0.5(11) .
Zn1 N2 C13 C12 -174.7(6) .
C11 C12 C13 N2 0.4(12) .
C12 C11 C14 C15 177.1(8) .
C10 C11 C14 C15 -2.4(13) .
C11 C14 C15 C18 177.8(7) .
C20 N3 C16 C17 1.0(12) .
Zn2 N3 C16 C17 -178.8(7) 7_465
N3 C16 C17 C18 -0.8(13) .
C16 C17 C18 C19 -0.5(12) .
C16 C17 C18 C15 178.4(8) .
C14 C15 C18 C17 -174.9(9) .
C14 C15 C18 C19 4.0(13) .
C17 C18 C19 C20 1.5(12) .
C15 C18 C19 C20 -177.4(8) .
C16 N3 C20 C19 0.1(12) .
Zn2 N3 C20 C19 179.9(7) 7_465
C18 C19 C20 N3 -1.4(14) .
